data_2206722
loop_
_publ_author_name
'Anilkumar, G. N.'
'Kokila, M. K.'
Puttaraja
'Mohan, S.'
'Manjunath Shetty, K. S.'

_publ_section_title
<i>N</i>-(2-Chlorophenyl)-2-{[(1<i>E</i>)-(4-methoxyphenyl)methylene]amino}-4,5,6,7-tetrahydro-1-benzothiophene-3-carboxamide
_journal_coeditor_code HK6036
_journal_issue 9
_journal_name_full 'Acta Crystallographica Section E'
_journal_page_first o3038
_journal_page_last o3040
_journal_paper_doi 10.1107/S1600536805026413
_journal_volume 61
_journal_year 2005
_chemical_formula_iupac 'C23 H21 Cl N2 O2 S'
_chemical_formula_moiety 'C23 H21 Cl N2 O2 S'
_chemical_formula_sum 'C23 H21 Cl N2 O2 S'
_chemical_formula_weight 424.93
_chemical_name_systematic
;
N-(2-Chlorophenyl)-2-{[(1E)-(4-methoxyphenyl)methylene]amino}-4,5,6,7-
tetrahydro-1-benzothiophene-3-carboxamide
;
_space_group_IT_number 29
_symmetry_cell_setting orthorhombic
_symmetry_space_group_name_Hall 'P 2c -2ac'
_symmetry_space_group_name_H-M 'P c a 21'
_atom_sites_solution_hydrogens geom
_atom_sites_solution_primary direct
_atom_sites_solution_secondary difmap
_audit_creation_method SHELXL97
_cell_angle_alpha 90.00
_cell_angle_beta 90.00
_cell_angle_gamma 90.00
_cell_formula_units_Z 4
_cell_length_a 24.727(3)
_cell_length_b 10.2755(13)
_cell_length_c 8.2037(11)
_cell_measurement_reflns_used 470
_cell_measurement_temperature 291(2)
_cell_measurement_theta_max 27.8
_cell_measurement_theta_min 2.01
_cell_volume 2084.4(5)
_computing_cell_refinement SMART
_computing_data_collection 'SMART (Bruker, 1998)'
_computing_data_reduction 'SAINT (Bruker, 1998)'
_computing_molecular_graphics 'ORTEP-3 for Windows (Farrugia, 1997) and CAMERON (Watkin et al., 1993)'
_computing_publication_material 'PARST (Nardelli, 1995) and PLATON (Spek, 2003)'
_computing_structure_refinement 'SHELXL97 (Sheldrick, 1997)'
_computing_structure_solution 'SIR92 (Altomare et al., 1993)'
_diffrn_ambient_temperature 291(2)
_diffrn_measured_fraction_theta_full 0.999
_diffrn_measured_fraction_theta_max 0.999
_diffrn_measurement_device_type 'Bruker SMART CCD area-detector'
_diffrn_measurement_method '\y and \w'
_diffrn_radiation_monochromator graphite
_diffrn_radiation_source 'fine-focus sealed tube'
_diffrn_radiation_type MoK\a
_diffrn_radiation_wavelength 0.71073
_diffrn_reflns_av_R_equivalents 0.0465
_diffrn_reflns_av_sigmaI/netI 0.0437
_diffrn_reflns_limit_h_max 29
_diffrn_reflns_limit_h_min -29
_diffrn_reflns_limit_k_max 12
_diffrn_reflns_limit_k_min -12
_diffrn_reflns_limit_l_max 9
_diffrn_reflns_limit_l_min -9
_diffrn_reflns_number 16016
_diffrn_reflns_theta_full 25.50
_diffrn_reflns_theta_max 25.50
_diffrn_reflns_theta_min 2.15
_exptl_absorpt_coefficient_mu 0.305
_exptl_absorpt_correction_T_max 0.940
_exptl_absorpt_correction_T_min 0.912
_exptl_absorpt_correction_type multi-scan
_exptl_absorpt_process_details '(SADABS; Sheldrick, 1996)'
_exptl_crystal_colour red
_exptl_crystal_density_diffrn 1.354
_exptl_crystal_density_method 'not measured'
_exptl_crystal_description block
_exptl_crystal_F_000 888
_exptl_crystal_size_max 0.31
_exptl_crystal_size_mid 0.26
_exptl_crystal_size_min 0.18
_refine_diff_density_max 0.369
_refine_diff_density_min -0.249
_refine_ls_abs_structure_details 'Flack (1983), with 2009 Friedel pairs'
_refine_ls_abs_structure_Flack 0.08(14)
_refine_ls_extinction_method none
_refine_ls_goodness_of_fit_ref 1.106
_refine_ls_hydrogen_treatment constr
_refine_ls_matrix_type full
_refine_ls_number_parameters 263
_refine_ls_number_reflns 3866
_refine_ls_number_restraints 2
_refine_ls_restrained_S_all 1.106
_refine_ls_R_factor_all 0.0851
_refine_ls_R_factor_gt 0.0660
_refine_ls_shift/su_max 0.000
_refine_ls_shift/su_mean 0.000
_refine_ls_structure_factor_coef Fsqd
_refine_ls_weighting_details 'calc w = 1/[\s^2^(Fo^2^)+(0.0697P)^2^+0.7356P] where P = (Fo^2^+2Fc^2^)/3'
_refine_ls_weighting_scheme calc
_refine_ls_wR_factor_gt 0.1436
_refine_ls_wR_factor_ref 0.1521
_reflns_number_gt 3126
_reflns_number_total 3866
_reflns_threshold_expression I>2\s(I)
_cod_data_source_file hk6036.cif
_cod_data_source_block I
_cod_database_code 2206722
_cod_database_fobs_code 2206722

loop_
_symmetry_equiv_pos_as_xyz
'x, y, z'
'-x, -y, z+1/2'
'-x+1/2, y, z+1/2'
'x+1/2, -y, z'

loop_
_atom_site_label
_atom_site_fract_x
_atom_site_fract_y
_atom_site_fract_z
_atom_site_U_iso_or_equiv
_atom_site_adp_type
_atom_site_calc_flag
_atom_site_refinement_flags
_atom_site_occupancy
_atom_site_type_symbol
Cl1 0.24919(6) -0.34012(12) 0.5676(3) 0.0665(4) Uani d . 1 Cl
N1 0.22558(14) 0.0256(3) 0.6007(5) 0.0443(9) Uani d . 1 N
N2 0.31729(13) -0.1217(3) 0.6767(6) 0.0468(9) Uani d . 1 N
H2 0.2831 -0.1145 0.6593 0.056 Uiso calc R 1 H
O1 0.39511(13) -0.0082(3) 0.6863(6) 0.0727(10) Uani d . 1 O
O2 0.00218(13) -0.2197(4) 0.8564(6) 0.0741(11) Uani d . 1 O
S1 0.25002(5) 0.24865(11) 0.4293(3) 0.0516(3) Uani d . 1 S
C1 0.17531(17) 0.0481(4) 0.5762(6) 0.0485(11) Uani d . 1 C
H1 0.1661 0.1177 0.5092 0.058 Uiso calc R 1 H
C2 0.26487(17) 0.1076(4) 0.5388(6) 0.0443(11) Uani d . 1 C
C3 0.32000(17) 0.0949(4) 0.5609(6) 0.0423(10) Uani d . 1 C
C4 0.41086(18) 0.2143(5) 0.4870(7) 0.0544(12) Uani d . 1 C
H4A 0.4240 0.2078 0.5981 0.065 Uiso calc R 1 H
H4B 0.4267 0.1435 0.4251 0.065 Uiso calc R 1 H
C5 0.4288(2) 0.3377(8) 0.4175(8) 0.125(3) Uani d D 1 C
H5A 0.4311 0.4007 0.5053 0.150 Uiso calc R 1 H
H5B 0.4651 0.3255 0.3757 0.150 Uiso calc R 1 H
C6 0.3943(2) 0.3976(8) 0.2807(7) 0.114(3) Uani d D 1 C
H6A 0.4003 0.3480 0.1817 0.137 Uiso calc R 1 H
H6B 0.4069 0.4855 0.2610 0.137 Uiso calc R 1 H
C7 0.33568(19) 0.4023(4) 0.3121(7) 0.0572(12) Uani d . 1 C
H7A 0.3270 0.4815 0.3709 0.069 Uiso calc R 1 H
H7B 0.3164 0.4039 0.2092 0.069 Uiso calc R 1 H
C8 0.31783(19) 0.2865(4) 0.4099(6) 0.0480(11) Uani d . 1 C
C9 0.34986(17) 0.1993(4) 0.4872(6) 0.0450(10) Uani d . 1 C
C10 0.34763(17) -0.0142(4) 0.6487(6) 0.0434(10) Uani d . 1 C
C11 0.33562(17) -0.2437(4) 0.7311(5) 0.0416(10) Uani d . 1 C
C12 0.30672(17) -0.3546(4) 0.6878(6) 0.0438(10) Uani d . 1 C
C13 0.3226(2) -0.4776(5) 0.7354(6) 0.0546(12) Uani d . 1 C
H13 0.3030 -0.5505 0.7036 0.065 Uiso calc R 1 H
C14 0.3680(2) -0.4902(5) 0.8309(7) 0.0645(14) Uani d . 1 C
H14 0.3791 -0.5724 0.8646 0.077 Uiso calc R 1 H
C15 0.3966(2) -0.3845(5) 0.8759(7) 0.0650(15) Uani d . 1 C
H15 0.4271 -0.3946 0.9410 0.078 Uiso calc R 1 H
C16 0.38125(18) -0.2610(4) 0.8268(7) 0.0529(12) Uani d . 1 C
H16 0.4017 -0.1892 0.8581 0.063 Uiso calc R 1 H
C17 0.13196(16) -0.0282(4) 0.6463(6) 0.0447(11) Uani d . 1 C
C18 0.07841(17) 0.0030(4) 0.6073(7) 0.0519(12) Uani d . 1 C
H18 0.0712 0.0690 0.5329 0.062 Uiso calc R 1 H
C19 0.03646(17) -0.0637(5) 0.6787(8) 0.0590(12) Uani d . 1 C
H19 0.0010 -0.0424 0.6524 0.071 Uiso calc R 1 H
C20 0.04643(17) -0.1615(5) 0.7885(7) 0.0544(13) Uani d . 1 C
C21 0.09969(18) -0.1952(5) 0.8264(7) 0.0533(11) Uani d . 1 C
H21 0.1069 -0.2633 0.8979 0.064 Uiso calc R 1 H
C22 0.14107(18) -0.1267(5) 0.7571(6) 0.0484(11) Uani d . 1 C
H22 0.1765 -0.1471 0.7855 0.058 Uiso calc R 1 H
C23 0.0097(3) -0.3128(7) 0.9760(12) 0.114(3) Uani d . 1 C
H23A 0.0319 -0.3817 0.9341 0.171 Uiso calc R 1 H
H23B -0.0247 -0.3475 1.0083 0.171 Uiso calc R 1 H
H23C 0.0271 -0.2739 1.0686 0.171 Uiso calc R 1 H

loop_
_atom_site_aniso_label
_atom_site_aniso_U_11
_atom_site_aniso_U_22
_atom_site_aniso_U_33
_atom_site_aniso_U_12
_atom_site_aniso_U_13
_atom_site_aniso_U_23
Cl1 0.0626(7) 0.0642(7) 0.0727(8) -0.0133(6) -0.0226(6) 0.0001(7)
N1 0.037(2) 0.046(2) 0.050(2) -0.0004(16) 0.0008(17) -0.0047(17)
N2 0.0280(17) 0.0408(19) 0.072(2) -0.0002(14) -0.0044(19) -0.001(2)
O1 0.0445(19) 0.072(2) 0.101(3) -0.0150(16) -0.027(2) 0.027(2)
O2 0.043(2) 0.081(2) 0.098(3) -0.0066(19) 0.0114(19) 0.011(2)
S1 0.0471(6) 0.0482(6) 0.0596(6) 0.0075(6) 0.0004(5) 0.0015(6)
C1 0.042(3) 0.047(3) 0.056(3) 0.0022(19) -0.008(2) 0.000(2)
C2 0.045(3) 0.042(2) 0.046(3) 0.0036(19) 0.004(2) -0.005(2)
C3 0.043(3) 0.040(2) 0.044(2) 0.0020(18) 0.001(2) -0.007(2)
C4 0.039(3) 0.056(3) 0.069(3) -0.011(2) 0.008(2) 0.000(2)
C5 0.053(4) 0.131(6) 0.190(9) -0.014(4) 0.015(5) 0.070(6)
C6 0.079(5) 0.121(6) 0.142(8) -0.023(4) 0.011(5) 0.066(6)
C7 0.064(3) 0.048(3) 0.059(3) 0.000(2) 0.009(3) 0.005(2)
C8 0.057(3) 0.042(2) 0.045(2) -0.002(2) 0.006(2) 0.003(2)
C9 0.046(3) 0.042(2) 0.047(2) 0.001(2) 0.005(2) -0.010(2)
C10 0.038(2) 0.050(2) 0.042(3) -0.0006(19) 0.001(2) -0.003(2)
C11 0.040(2) 0.048(3) 0.037(2) -0.0011(19) -0.0001(18) 0.0036(19)
C12 0.043(2) 0.053(3) 0.035(2) -0.0021(19) 0.004(2) 0.004(2)
C13 0.066(3) 0.048(3) 0.050(3) 0.001(2) 0.009(2) 0.001(2)
C14 0.079(4) 0.049(3) 0.065(3) 0.013(3) 0.006(3) 0.018(3)
C15 0.052(3) 0.072(4) 0.071(4) 0.009(3) -0.012(3) 0.014(3)
C16 0.045(3) 0.053(3) 0.060(3) -0.002(2) -0.008(2) -0.001(3)
C17 0.033(2) 0.041(2) 0.060(3) 0.0036(17) -0.008(2) -0.015(2)
C18 0.042(3) 0.045(3) 0.069(3) 0.000(2) -0.011(2) 0.000(2)
C19 0.035(2) 0.060(3) 0.082(3) 0.005(2) -0.012(3) -0.006(3)
C20 0.035(3) 0.061(3) 0.068(3) -0.002(2) 0.005(2) -0.011(3)
C21 0.046(3) 0.061(3) 0.053(3) 0.003(2) 0.000(2) 0.000(3)
C22 0.030(2) 0.066(3) 0.049(3) 0.005(2) -0.0069(19) -0.006(2)
C23 0.073(4) 0.120(6) 0.148(6) 0.007(4) 0.041(5) 0.063(6)

loop_
_atom_type_symbol
_atom_type_description
_atom_type_scat_dispersion_real
_atom_type_scat_dispersion_imag
_atom_type_scat_source
C C 0.0033 0.0016 'International Tables Vol C Tables 4.2.6.8 and 6.1.1.4'
H H 0.0000 0.0000 'International Tables Vol C Tables 4.2.6.8 and 6.1.1.4'
N N 0.0061 0.0033 'International Tables Vol C Tables 4.2.6.8 and 6.1.1.4'
O O 0.0106 0.0060 'International Tables Vol C Tables 4.2.6.8 and 6.1.1.4'
S S 0.1246 0.1234 'International Tables Vol C Tables 4.2.6.8 and 6.1.1.4'
Cl Cl 0.1484 0.1585 'International Tables Vol C Tables 4.2.6.8 and 6.1.1.4'

loop_
_geom_angle_atom_site_label_1
_geom_angle_atom_site_label_2
_geom_angle_atom_site_label_3
_geom_angle
_geom_angle_publ_flag
C1 N1 C2 121.0(4) ?
C10 N2 C11 127.0(3) yes
C10 N2 H2 116.5 ?
C11 N2 H2 116.5 ?
C20 O2 C23 119.0(4) ?
C8 S1 C2 91.7(2) ?
N1 C1 C17 124.0(4) ?
N1 C1 H1 118.0 ?
C17 C1 H1 118.0 ?
C3 C2 N1 126.0(4) yes
C3 C2 S1 110.8(3) ?
N1 C2 S1 123.2(3) ?
C2 C3 C9 112.4(4) ?
C2 C3 C10 125.8(4) yes
C9 C3 C10 121.8(4) ?
C5 C4 C9 113.0(4) ?
C5 C4 H4A 109.0 ?
C9 C4 H4A 109.0 ?
C5 C4 H4B 109.0 ?
C9 C4 H4B 109.0 ?
H4A C4 H4B 107.8 ?
C6 C5 C4 117.6(5) ?
C6 C5 H5A 107.9 ?
C4 C5 H5A 107.9 ?
C6 C5 H5B 107.9 ?
C4 C5 H5B 107.9 ?
H5A C5 H5B 107.2 ?
C5 C6 C7 115.6(5) ?
C5 C6 H6A 108.4 ?
C7 C6 H6A 108.4 ?
C5 C6 H6B 108.4 ?
C7 C6 H6B 108.4 ?
H6A C6 H6B 107.4 ?
C8 C7 C6 110.9(4) ?
C8 C7 H7A 109.5 ?
C6 C7 H7A 109.5 ?
C8 C7 H7B 109.5 ?
C6 C7 H7B 109.5 ?
H7A C7 H7B 108.1 ?
C9 C8 C7 127.1(4) ?
C9 C8 S1 112.1(3) ?
C7 C8 S1 120.8(3) ?
C8 C9 C3 113.0(4) ?
C8 C9 C4 121.0(4) ?
C3 C9 C4 126.0(4) ?
O1 C10 N2 122.3(4) ?
O1 C10 C3 121.6(4) ?
N2 C10 C3 116.0(4) ?
C12 C11 C16 117.2(4) ?
C12 C11 N2 119.0(4) ?
C16 C11 N2 123.8(4) ?
C11 C12 C13 122.2(4) ?
C11 C12 Cl1 119.7(3) ?
C13 C12 Cl1 118.2(3) ?
C14 C13 C12 118.6(4) ?
C14 C13 H13 120.7 ?
C12 C13 H13 120.7 ?
C15 C14 C13 120.6(5) ?
C15 C14 H14 119.7 ?
C13 C14 H14 119.7 ?
C14 C15 C16 121.0(5) ?
C14 C15 H15 119.5 ?
C16 C15 H15 119.5 ?
C11 C16 C15 120.4(4) ?
C11 C16 H16 119.8 ?
C15 C16 H16 119.8 ?
C22 C17 C18 118.2(4) yes
C22 C17 C1 122.6(4) ?
C18 C17 C1 119.1(4) ?
C19 C18 C17 120.2(4) ?
C19 C18 H18 119.9 ?
C17 C18 H18 119.9 ?
C20 C19 C18 120.6(4) ?
C20 C19 H19 119.7 ?
C18 C19 H19 119.7 ?
O2 C20 C19 116.4(4) ?
O2 C20 C21 123.8(5) ?
C19 C20 C21 119.8(4) yes
C22 C21 C20 119.1(5) ?
C22 C21 H21 120.5 ?
C20 C21 H21 120.5 ?
C21 C22 C17 122.0(4) ?
C21 C22 H22 119.0 ?
C17 C22 H22 119.0 ?
O2 C23 H23A 109.5 ?
O2 C23 H23B 109.5 ?
H23A C23 H23B 109.5 ?
O2 C23 H23C 109.5 ?
H23A C23 H23C 109.5 ?
H23B C23 H23C 109.5 ?

loop_
_geom_bond_atom_site_label_1
_geom_bond_atom_site_label_2
_geom_bond_distance
_geom_bond_publ_flag
Cl1 C12 1.738(5) ?
N1 C1 1.280(5) yes
N1 C2 1.383(5) ?
N2 C10 1.354(5) ?
N2 C11 1.406(5) yes
N2 H2 0.8600 ?
O1 C10 1.215(5) ?
O2 C20 1.366(5) ?
O2 C23 1.383(7) ?
S1 C8 1.728(5) yes
S1 C2 1.744(4) yes
C1 C17 1.447(6) ?
C1 H1 0.9300 ?
C2 C3 1.381(6) ?
C3 C9 1.436(6) ?
C3 C10 1.497(6) ?
C4 C5 1.459(7) ?
C4 C9 1.516(6) ?
C4 H4A 0.9700 ?
C4 H4B 0.9700 ?
C5 C6 1.538(9) ?
C5 H5A 0.9700 ?
C5 H5B 0.9700 ?
C6 C7 1.472(8) ?
C6 H6A 0.9700 ?
C6 H6B 0.9700 ?
C7 C8 1.502(6) ?
C7 H7A 0.9700 ?
C7 H7B 0.9700 ?
C8 C9 1.353(6) yes
C11 C12 1.391(6) ?
C11 C16 1.386(6) ?
C12 C13 1.380(6) ?
C13 C14 1.376(7) ?
C13 H13 0.9300 ?
C14 C15 1.348(7) ?
C14 H14 0.9300 ?
C15 C16 1.385(7) ?
C15 H15 0.9300 ?
C16 H16 0.9300 ?
C17 C22 1.379(6) ?
C17 C18 1.400(6) ?
C18 C19 1.374(7) ?
C18 H18 0.9300 ?
C19 C20 1.371(7) ?
C19 H19 0.9300 ?
C20 C21 1.397(6) ?
C21 C22 1.366(6) ?
C21 H21 0.9300 ?
C22 H22 0.9300 ?
C23 H23A 0.9600 ?
C23 H23B 0.9600 ?
C23 H23C 0.9600 ?

loop_
_geom_hbond_atom_site_label_D
_geom_hbond_atom_site_label_H
_geom_hbond_atom_site_label_A
_geom_hbond_distance_DH
_geom_hbond_distance_HA
_geom_hbond_distance_DA
_geom_hbond_angle_DHA
_geom_hbond_publ_flag
N2 H2 Cl1 0.86 2.58 2.945(4) 107 yes
N2 H2 N1 0.86 2.08 2.797(5) 140 yes
C1 H1 S1 0.93 2.56 3.019(5) 111 yes
C4 H4A O1 0.97 2.44 2.838(7) 104 yes
C16 H16 O1 0.93 2.34 2.863(6) 115 yes

loop_
_geom_torsion_atom_site_label_1
_geom_torsion_atom_site_label_2
_geom_torsion_atom_site_label_3
_geom_torsion_atom_site_label_4
_geom_torsion
_geom_torsion_publ_flag
C2 N1 C1 C17 -175.6(4) yes
C1 N1 C2 C3 178.3(5) ?
C1 N1 C2 S1 1.9(6) ?
C8 S1 C2 C3 1.5(4) ?
C8 S1 C2 N1 178.3(4) ?
N1 C2 C3 C9 -177.3(4) ?
S1 C2 C3 C9 -0.6(5) ?
N1 C2 C3 C10 3.5(7) ?
S1 C2 C3 C10 -179.8(3) ?
C9 C4 C5 C6 -32.0(9) ?
C4 C5 C6 C7 47.6(11) ?
C5 C6 C7 C8 -34.2(9) ?
C6 C7 C8 C9 11.4(8) ?
C6 C7 C8 S1 -166.6(5) ?
C2 S1 C8 C9 -2.0(4) ?
C2 S1 C8 C7 176.2(4) ?
C7 C8 C9 C3 -176.1(4) ?
S1 C8 C9 C3 2.1(5) ?
C7 C8 C9 C4 2.3(7) ?
S1 C8 C9 C4 -179.5(3) ?
C2 C3 C9 C8 -0.9(6) ?
C10 C3 C9 C8 178.3(4) ?
C2 C3 C9 C4 -179.3(4) ?
C10 C3 C9 C4 0.0(7) ?
C5 C4 C9 C8 8.1(8) ?
C5 C4 C9 C3 -173.7(6) ?
C11 N2 C10 O1 -8.5(7) ?
C11 N2 C10 C3 168.5(4) yes
C2 C3 C10 O1 -167.7(5) ?
C9 C3 C10 O1 13.1(7) ?
C2 C3 C10 N2 15.2(7) ?
C9 C3 C10 N2 -164.0(4) ?
C10 N2 C11 C12 -152.1(4) ?
C10 N2 C11 C16 28.0(7) ?
C16 C11 C12 C13 -0.8(6) ?
N2 C11 C12 C13 179.4(4) ?
C16 C11 C12 Cl1 -179.8(3) ?
N2 C11 C12 Cl1 0.3(5) ?
C11 C12 C13 C14 1.0(7) ?
Cl1 C12 C13 C14 -179.9(4) ?
C12 C13 C14 C15 -0.4(8) ?
C13 C14 C15 C16 -0.4(8) ?
C12 C11 C16 C15 0.0(7) ?
N2 C11 C16 C15 179.8(4) ?
C14 C15 C16 C11 0.6(8) ?
N1 C1 C17 C22 5.3(7) ?
N1 C1 C17 C18 -178.2(4) ?
C22 C17 C18 C19 0.0(7) ?
C1 C17 C18 C19 -176.7(4) ?
C17 C18 C19 C20 -0.1(7) ?
C23 O2 C20 C19 -175.7(6) ?
C23 O2 C20 C21 3.5(8) ?
C18 C19 C20 O2 178.2(5) ?
C18 C19 C20 C21 -1.0(7) ?
O2 C20 C21 C22 -177.0(5) ?
C19 C20 C21 C22 2.2(7) ?
C20 C21 C22 C17 -2.3(7) ?
C18 C17 C22 C21 1.2(7) ?
C1 C17 C22 C21 177.8(4) ?

loop_
_cod_related_entry_id
_cod_related_entry_database
_cod_related_entry_code
1 ChemSpider 30654844
